data_4066228
loop_
_publ_author_name
'Bleeke, John R.'
'Lutes, Bryn L.'
'Lipschutz, Michael'
'Sakellariou-Thompson, Donastas'
'Lee, John Seonghyun'
'Rath, Nigam P.'

_publ_section_title
;
 Synthesis, Structure, Spectroscopy, and Reactivity of
 Oxapentadienyl&#x2212;Cobalt&#x2212;Phosphine Complexes&#x2020;,(1)
;
_journal_issue 21
_journal_name_full Organometallics
_journal_page_first 5057
_journal_paper_doi 10.1021/om100361a
_journal_volume 29
_journal_year 2010
_chemical_formula_sum 'C15 H36 Co O P3'
_chemical_formula_weight 384.28
_chemical_name_systematic
; 
 ? 
;
_space_group_IT_number 14
_symmetry_cell_setting monoclinic
_symmetry_space_group_name_Hall '-P 2yn'
_symmetry_space_group_name_H-M 'P 1 21/n 1'
_atom_sites_solution_hydrogens geom
_atom_sites_solution_primary direct
_atom_sites_solution_secondary difmap
_audit_creation_method SHELXL-97
_cell_angle_alpha 90.00
_cell_angle_beta 93.930(2)
_cell_angle_gamma 90.00
_cell_formula_units_Z 4
_cell_length_a 8.7078(5)
_cell_length_b 16.0967(8)
_cell_length_c 14.2582(8)
_cell_measurement_reflns_used 9998
_cell_measurement_temperature 100(2)
_cell_measurement_theta_max 27.43
_cell_measurement_theta_min 2.66
_cell_volume 1993.83(19)
_computing_cell_refinement 'Bruker-Apex II (Bruker, 2006)'
_computing_data_collection 'Bruker-Apex II (Bruker, 2006)'
_computing_data_reduction 'Bruker-SAINT   (Bruker, 2006)'
_computing_molecular_graphics 'Bruker-SHELXTL (Sheldrick, G.M., 2008)'
_computing_publication_material 'Bruker-SHELXTL (Sheldrick, G.M., 2008)'
_computing_structure_refinement 'Bruker-SHELXTL (Sheldrick, G.M., 2008)'
_computing_structure_solution 'Bruker-SHELXTL (Sheldrick, G.M., 2008)'
_diffrn_ambient_temperature 100(2)
_diffrn_measured_fraction_theta_full 0.998
_diffrn_measured_fraction_theta_max 0.998
_diffrn_measurement_device_type 'CCD area detector'
_diffrn_measurement_method 'phi and omega scans'
_diffrn_radiation_monochromator graphite
_diffrn_radiation_source 'fine-focus sealed tube'
_diffrn_radiation_type MoK\a
_diffrn_radiation_wavelength 0.71073
_diffrn_reflns_av_R_equivalents 0.0565
_diffrn_reflns_av_sigmaI/netI 0.0412
_diffrn_reflns_limit_h_max 11
_diffrn_reflns_limit_h_min -11
_diffrn_reflns_limit_k_max 18
_diffrn_reflns_limit_k_min -20
_diffrn_reflns_limit_l_max 18
_diffrn_reflns_limit_l_min -18
_diffrn_reflns_number 38063
_diffrn_reflns_theta_full 27.54
_diffrn_reflns_theta_max 27.54
_diffrn_reflns_theta_min 2.66
_exptl_absorpt_coefficient_mu 1.097
_exptl_absorpt_correction_T_max 0.9058
_exptl_absorpt_correction_T_min 0.6838
_exptl_absorpt_correction_type numerical
_exptl_absorpt_process_details 'sadabs v2008/1'
_exptl_crystal_colour brown
_exptl_crystal_density_diffrn 1.280
_exptl_crystal_density_meas ?
_exptl_crystal_density_method 'not measured'
_exptl_crystal_description plate
_exptl_crystal_F_000 824
_exptl_crystal_size_max 0.38
_exptl_crystal_size_mid 0.29
_exptl_crystal_size_min 0.09
_refine_diff_density_max 0.350
_refine_diff_density_min -0.368
_refine_diff_density_rms 0.071
_refine_ls_extinction_method none
_refine_ls_goodness_of_fit_ref 1.023
_refine_ls_hydrogen_treatment mixed
_refine_ls_matrix_type full
_refine_ls_number_parameters 204
_refine_ls_number_reflns 4585
_refine_ls_number_restraints 1
_refine_ls_restrained_S_all 1.023
_refine_ls_R_factor_all 0.0461
_refine_ls_R_factor_gt 0.0301
_refine_ls_shift/su_max 0.001
_refine_ls_shift/su_mean 0.000
_refine_ls_structure_factor_coef Fsqd
_refine_ls_weighting_details 'calc w=1/[\s^2^(Fo^2^)+(0.0262P)^2^+0.6589P] where P=(Fo^2^+2Fc^2^)/3'
_refine_ls_weighting_scheme calc
_refine_ls_wR_factor_gt 0.0605
_refine_ls_wR_factor_ref 0.0660
_reflns_number_gt 3668
_reflns_number_total 4585
_reflns_threshold_expression >2sigma(I)
_cod_data_source_file om100361a_si_002.cif
_cod_data_source_block j8108
_cod_depositor_comments
;
The following automatic conversions were performed:

'_symmetry_cell_setting' value 'Monoclinic' changed to 'monoclinic'
according to /home/saulius/struct/CIF-dictionaries/cif_core.dic
dictionary named 'cif_core.dic' version 2.4.1 from 2010-06-29.

Automatic conversion script
Id: cif_fix_values 1715 2011-07-08 13:25:40Z adriana 

The following automatic conversions were performed:

'_exptl_crystal_density_meas' value 'no' was changed to '?' - the
value is perceived as not measured.

Automatic conversion script
Id: cif_fix_values 3008 2015-01-20 13:52:24Z robertas 
;
_cod_original_sg_symbol_H-M P2~1~/n
_cod_database_code 4066228

loop_
_symmetry_equiv_pos_as_xyz
'x, y, z'
'-x+1/2, y+1/2, -z+1/2'
'-x, -y, -z'
'x-1/2, -y-1/2, z-1/2'

loop_
_atom_site_label
_atom_site_type_symbol
_atom_site_fract_x
_atom_site_fract_y
_atom_site_fract_z
_atom_site_U_iso_or_equiv
_atom_site_adp_type
_atom_site_occupancy
_atom_site_symmetry_multiplicity
_atom_site_calc_flag
_atom_site_refinement_flags
Co1 Co 0.49532(3) 0.189334(14) 0.212770(16) 0.00961(7) Uani 1 1 d .
P1 P 0.48669(5) 0.07547(3) 0.29312(3) 0.01380(11) Uani 1 1 d .
P2 P 0.46397(5) 0.28138(3) 0.32508(3) 0.01251(11) Uani 1 1 d .
P3 P 0.74319(5) 0.19167(3) 0.19988(3) 0.01302(11) Uani 1 1 d .
O1 O 0.24871(14) 0.34550(8) 0.11946(9) 0.0187(3) Uani 1 1 d .
C1 C 0.2731(2) 0.16358(12) 0.16431(13) 0.0144(4) Uani 1 1 d D
C2 C 0.3770(2) 0.16940(11) 0.09185(12) 0.0130(4) Uani 1 1 d .
C3 C 0.4475(2) 0.24902(11) 0.08238(13) 0.0138(4) Uani 1 1 d .
C4 C 0.3774(2) 0.33058(11) 0.09233(12) 0.0156(4) Uani 1 1 d .
C5 C 0.4026(2) 0.10126(11) 0.02189(13) 0.0202(4) Uani 1 1 d .
H5A H 0.3263 0.1061 -0.0316 0.030 Uiso 1 1 calc R
H5B H 0.3920 0.0471 0.0521 0.030 Uiso 1 1 calc R
H5C H 0.5063 0.1064 -0.0003 0.030 Uiso 1 1 calc R
C6 C 0.4753(2) 0.40297(11) 0.06227(14) 0.0211(4) Uani 1 1 d .
H6A H 0.4292 0.4554 0.0812 0.032 Uiso 1 1 calc R
H6B H 0.4803 0.4021 -0.0062 0.032 Uiso 1 1 calc R
H6C H 0.5794 0.3980 0.0925 0.032 Uiso 1 1 calc R
C11 C 0.4566(2) -0.02174(11) 0.22763(14) 0.0232(5) Uani 1 1 d .
H11A H 0.4520 -0.0681 0.2719 0.035 Uiso 1 1 calc R
H11B H 0.5421 -0.0305 0.1874 0.035 Uiso 1 1 calc R
H11C H 0.3597 -0.0186 0.1886 0.035 Uiso 1 1 calc R
C12 C 0.3300(2) 0.06708(12) 0.37209(14) 0.0211(4) Uani 1 1 d .
H12A H 0.3255 0.0102 0.3962 0.032 Uiso 1 1 calc R
H12B H 0.2321 0.0809 0.3376 0.032 Uiso 1 1 calc R
H12C H 0.3486 0.1057 0.4248 0.032 Uiso 1 1 calc R
C13 C 0.6442(2) 0.03993(12) 0.37582(14) 0.0221(4) Uani 1 1 d .
H13A H 0.6138 -0.0117 0.4060 0.033 Uiso 1 1 calc R
H13B H 0.6664 0.0826 0.4239 0.033 Uiso 1 1 calc R
H13C H 0.7364 0.0299 0.3417 0.033 Uiso 1 1 calc R
C21 C 0.2666(2) 0.29779(12) 0.35722(13) 0.0186(4) Uani 1 1 d .
H21A H 0.2655 0.3413 0.4053 0.028 Uiso 1 1 calc R
H21B H 0.2264 0.2460 0.3821 0.028 Uiso 1 1 calc R
H21C H 0.2022 0.3149 0.3015 0.028 Uiso 1 1 calc R
C22 C 0.5604(2) 0.26409(12) 0.44167(13) 0.0187(4) Uani 1 1 d .
H22A H 0.5328 0.3087 0.4842 0.028 Uiso 1 1 calc R
H22B H 0.6722 0.2638 0.4369 0.028 Uiso 1 1 calc R
H22C H 0.5280 0.2105 0.4663 0.028 Uiso 1 1 calc R
C23 C 0.5203(2) 0.39032(11) 0.30983(14) 0.0235(5) Uani 1 1 d .
H23A H 0.5057 0.4212 0.3678 0.035 Uiso 1 1 calc R
H23B H 0.4564 0.4150 0.2578 0.035 Uiso 1 1 calc R
H23C H 0.6288 0.3929 0.2958 0.035 Uiso 1 1 calc R
C31 C 0.8782(2) 0.19799(14) 0.30405(14) 0.0268(5) Uani 1 1 d .
H31A H 0.9832 0.1888 0.2857 0.040 Uiso 1 1 calc R
H31B H 0.8522 0.1555 0.3495 0.040 Uiso 1 1 calc R
H31D H 0.8713 0.2531 0.3327 0.040 Uiso 1 1 calc R
C32 C 0.8237(2) 0.27886(12) 0.13638(14) 0.0202(4) Uani 1 1 d .
H32A H 0.9361 0.2741 0.1393 0.030 Uiso 1 1 calc R
H32D H 0.7948 0.3313 0.1653 0.030 Uiso 1 1 calc R
H32B H 0.7831 0.2777 0.0706 0.030 Uiso 1 1 calc R
C33 C 0.8263(2) 0.10445(12) 0.13812(15) 0.0227(4) Uani 1 1 d .
H33D H 0.9361 0.1147 0.1320 0.034 Uiso 1 1 calc R
H33A H 0.7736 0.0988 0.0755 0.034 Uiso 1 1 calc R
H33B H 0.8137 0.0532 0.1739 0.034 Uiso 1 1 calc R
H1A H 0.228(2) 0.1102(10) 0.1739(13) 0.020(5) Uiso 1 1 d D
H1B H 0.209(2) 0.2090(10) 0.1776(13) 0.016(5) Uiso 1 1 d D
H3 H 0.531(2) 0.2516(11) 0.0396(12) 0.011(5) Uiso 1 1 d .

loop_
_atom_site_aniso_label
_atom_site_aniso_U_11
_atom_site_aniso_U_22
_atom_site_aniso_U_33
_atom_site_aniso_U_23
_atom_site_aniso_U_13
_atom_site_aniso_U_12
Co1 0.00875(12) 0.00938(13) 0.01055(13) 0.00057(9) -0.00042(9) -0.00052(9)
P1 0.0151(2) 0.0109(2) 0.0151(3) 0.00183(19) -0.00090(19) -0.00049(18)
P2 0.0129(2) 0.0125(2) 0.0121(2) -0.00108(18) 0.00067(18) -0.00152(18)
P3 0.0101(2) 0.0152(2) 0.0138(3) 0.00118(19) 0.00056(18) 0.00041(18)
O1 0.0171(7) 0.0165(7) 0.0225(8) 0.0004(6) 0.0011(6) 0.0027(5)
C1 0.0117(9) 0.0134(10) 0.0174(10) -0.0009(8) -0.0045(7) -0.0019(7)
C2 0.0121(9) 0.0139(9) 0.0122(9) -0.0008(7) -0.0053(7) 0.0035(7)
C3 0.0127(9) 0.0166(9) 0.0120(10) 0.0014(7) -0.0001(7) 0.0015(7)
C4 0.0182(10) 0.0172(10) 0.0107(10) 0.0024(7) -0.0037(7) 0.0005(8)
C5 0.0252(10) 0.0173(10) 0.0173(10) -0.0047(8) -0.0043(8) 0.0028(8)
C6 0.0223(10) 0.0165(10) 0.0244(11) 0.0039(8) 0.0000(8) -0.0009(8)
C11 0.0314(11) 0.0118(10) 0.0257(12) 0.0003(8) -0.0033(9) -0.0004(8)
C12 0.0214(10) 0.0196(10) 0.0227(11) 0.0065(8) 0.0041(8) -0.0021(8)
C13 0.0232(10) 0.0212(11) 0.0213(11) 0.0070(8) -0.0026(8) 0.0035(8)
C21 0.0165(9) 0.0207(10) 0.0186(10) -0.0027(8) 0.0017(8) 0.0033(8)
C22 0.0179(10) 0.0251(11) 0.0129(10) -0.0028(8) -0.0004(8) -0.0003(8)
C23 0.0351(12) 0.0150(10) 0.0205(11) -0.0047(8) 0.0034(9) -0.0067(9)
C31 0.0137(10) 0.0436(14) 0.0225(12) 0.0048(10) -0.0033(8) -0.0055(9)
C32 0.0144(9) 0.0200(10) 0.0266(11) 0.0015(8) 0.0037(8) -0.0017(8)
C33 0.0187(10) 0.0197(10) 0.0306(12) -0.0018(9) 0.0077(8) 0.0038(8)

loop_
_atom_type_symbol
_atom_type_description
_atom_type_scat_dispersion_real
_atom_type_scat_dispersion_imag
_atom_type_scat_source
C C 0.0033 0.0016 'International Tables Vol C Tables 4.2.6.8 and 6.1.1.4'
H H 0.0000 0.0000 'International Tables Vol C Tables 4.2.6.8 and 6.1.1.4'
O O 0.0106 0.0060 'International Tables Vol C Tables 4.2.6.8 and 6.1.1.4'
P P 0.1023 0.0942 'International Tables Vol C Tables 4.2.6.8 and 6.1.1.4'
Co Co 0.3494 0.9721 'International Tables Vol C Tables 4.2.6.8 and 6.1.1.4'

loop_
_geom_angle_atom_site_label_1
_geom_angle_atom_site_label_2
_geom_angle_atom_site_label_3
_geom_angle
C2 Co1 C1 41.32(7)
C2 Co1 C3 40.88(7)
C1 Co1 C3 70.75(7)
C2 Co1 P1 106.84(5)
C1 Co1 P1 86.62(5)
C3 Co1 P1 147.15(5)
C2 Co1 P3 112.96(6)
C1 Co1 P3 153.10(6)
C3 Co1 P3 93.15(5)
P1 Co1 P3 97.452(19)
C2 Co1 P2 131.17(5)
C1 Co1 P2 102.63(6)
C3 Co1 P2 107.84(5)
P1 Co1 P2 99.99(2)
P3 Co1 P2 102.801(19)
C11 P1 C12 99.43(9)
C11 P1 C13 97.79(9)
C12 P1 C13 97.89(9)
C11 P1 Co1 117.53(7)
C12 P1 Co1 116.21(6)
C13 P1 Co1 123.47(7)
C21 P2 C22 100.07(9)
C21 P2 C23 98.91(9)
C22 P2 C23 98.22(9)
C21 P2 Co1 116.30(6)
C22 P2 Co1 118.91(6)
C23 P2 Co1 120.42(7)
C33 P3 C31 100.33(10)
C33 P3 C32 99.90(9)
C31 P3 C32 96.43(9)
C33 P3 Co1 116.97(7)
C31 P3 Co1 121.11(7)
C32 P3 Co1 117.95(6)
C2 C1 Co1 66.37(10)
C2 C1 H1A 116.7(12)
Co1 C1 H1A 121.2(11)
C2 C1 H1B 120.6(12)
Co1 C1 H1B 109.5(11)
H1A C1 H1B 114.2(16)
C1 C2 C3 115.20(16)
C1 C2 C5 124.22(16)
C3 C2 C5 120.30(16)
C1 C2 Co1 72.31(10)
C3 C2 Co1 74.65(10)
C5 C2 Co1 127.12(12)
C2 C3 C4 127.71(17)
C2 C3 Co1 64.47(10)
C4 C3 Co1 112.51(13)
C2 C3 H3 115.9(10)
C4 C3 H3 110.9(10)
Co1 C3 H3 117.1(10)
O1 C4 C3 126.92(17)
O1 C4 C6 118.52(16)
C3 C4 C6 114.53(16)
C2 C5 H5A 109.5
C2 C5 H5B 109.5
H5A C5 H5B 109.5
C2 C5 H5C 109.5
H5A C5 H5C 109.5
H5B C5 H5C 109.5
C4 C6 H6A 109.5
C4 C6 H6B 109.5
H6A C6 H6B 109.5
C4 C6 H6C 109.5
H6A C6 H6C 109.5
H6B C6 H6C 109.5
P1 C11 H11A 109.5
P1 C11 H11B 109.5
H11A C11 H11B 109.5
P1 C11 H11C 109.5
H11A C11 H11C 109.5
H11B C11 H11C 109.5
P1 C12 H12A 109.5
P1 C12 H12B 109.5
H12A C12 H12B 109.5
P1 C12 H12C 109.5
H12A C12 H12C 109.5
H12B C12 H12C 109.5
P1 C13 H13A 109.5
P1 C13 H13B 109.5
H13A C13 H13B 109.5
P1 C13 H13C 109.5
H13A C13 H13C 109.5
H13B C13 H13C 109.5
P2 C21 H21A 109.5
P2 C21 H21B 109.5
H21A C21 H21B 109.5
P2 C21 H21C 109.5
H21A C21 H21C 109.5
H21B C21 H21C 109.5
P2 C22 H22A 109.5
P2 C22 H22B 109.5
H22A C22 H22B 109.5
P2 C22 H22C 109.5
H22A C22 H22C 109.5
H22B C22 H22C 109.5
P2 C23 H23A 109.5
P2 C23 H23B 109.5
H23A C23 H23B 109.5
P2 C23 H23C 109.5
H23A C23 H23C 109.5
H23B C23 H23C 109.5
P3 C31 H31A 109.5
P3 C31 H31B 109.5
H31A C31 H31B 109.5
P3 C31 H31D 109.5
H31A C31 H31D 109.5
H31B C31 H31D 109.5
P3 C32 H32A 109.5
P3 C32 H32D 109.5
H32A C32 H32D 109.5
P3 C32 H32B 109.5
H32A C32 H32B 109.5
H32D C32 H32B 109.5
P3 C33 H33D 109.5
P3 C33 H33A 109.5
H33D C33 H33A 109.5
P3 C33 H33B 109.5
H33D C33 H33B 109.5
H33A C33 H33B 109.5

loop_
_geom_bond_atom_site_label_1
_geom_bond_atom_site_label_2
_geom_bond_distance
Co1 C2 1.9733(17)
Co1 C1 2.0521(18)
Co1 C3 2.1088(18)
Co1 P1 2.1655(5)
Co1 P3 2.1790(5)
Co1 P2 2.2123(5)
P1 C11 1.8317(19)
P1 C12 1.8327(19)
P1 C13 1.8379(18)
P2 C21 1.8279(19)
P2 C22 1.8317(18)
P2 C23 1.8377(19)
P3 C33 1.8325(19)
P3 C31 1.8326(19)
P3 C32 1.8352(19)
O1 C4 1.234(2)
C1 C2 1.422(3)
C1 H1A 0.957(15)
C1 H1B 0.948(15)
C2 C3 1.431(2)
C2 C5 1.509(2)
C3 C4 1.459(3)
C3 H3 0.983(18)
C4 C6 1.523(3)
C5 H5A 0.9800
C5 H5B 0.9800
C5 H5C 0.9800
C6 H6A 0.9800
C6 H6B 0.9800
C6 H6C 0.9800
C11 H11A 0.9800
C11 H11B 0.9800
C11 H11C 0.9800
C12 H12A 0.9800
C12 H12B 0.9800
C12 H12C 0.9800
C13 H13A 0.9800
C13 H13B 0.9800
C13 H13C 0.9800
C21 H21A 0.9800
C21 H21B 0.9800
C21 H21C 0.9800
C22 H22A 0.9800
C22 H22B 0.9800
C22 H22C 0.9800
C23 H23A 0.9800
C23 H23B 0.9800
C23 H23C 0.9800
C31 H31A 0.9800
C31 H31B 0.9800
C31 H31D 0.9800
C32 H32A 0.9800
C32 H32D 0.9800
C32 H32B 0.9800
C33 H33D 0.9800
C33 H33A 0.9800
C33 H33B 0.9800

loop_
_geom_torsion_atom_site_label_1
_geom_torsion_atom_site_label_2
_geom_torsion_atom_site_label_3
_geom_torsion_atom_site_label_4
_geom_torsion
C2 Co1 P1 C11 25.51(10)
C1 Co1 P1 C11 62.01(9)
C3 Co1 P1 C11 16.46(13)
P3 Co1 P1 C11 -91.27(8)
P2 Co1 P1 C11 164.25(8)
C2 Co1 P1 C12 -92.05(9)
C1 Co1 P1 C12 -55.55(9)
C3 Co1 P1 C12 -101.10(12)
P3 Co1 P1 C12 151.17(7)
P2 Co1 P1 C12 46.69(7)
C2 Co1 P1 C13 147.36(10)
C1 Co1 P1 C13 -176.14(10)
C3 Co1 P1 C13 138.31(12)
P3 Co1 P1 C13 30.58(8)
P2 Co1 P1 C13 -73.90(8)
C2 Co1 P2 C21 43.09(10)
C1 Co1 P2 C21 8.83(9)
C3 Co1 P2 C21 82.40(9)
P1 Co1 P2 C21 -79.92(7)
P3 Co1 P2 C21 180.00(7)
C2 Co1 P2 C22 162.82(10)
C1 Co1 P2 C22 128.55(9)
C3 Co1 P2 C22 -157.88(9)
P1 Co1 P2 C22 39.80(8)
P3 Co1 P2 C22 -60.28(8)
C2 Co1 P2 C23 -76.28(11)
C1 Co1 P2 C23 -110.54(10)
C3 Co1 P2 C23 -36.97(10)
P1 Co1 P2 C23 160.71(8)
P3 Co1 P2 C23 60.63(8)
C2 Co1 P3 C33 -50.54(10)
C1 Co1 P3 C33 -35.92(15)
C3 Co1 P3 C33 -87.50(9)
P1 Co1 P3 C33 61.34(8)
P2 Co1 P3 C33 163.41(8)
C2 Co1 P3 C31 -173.37(10)
C1 Co1 P3 C31 -158.75(14)
C3 Co1 P3 C31 149.67(10)
P1 Co1 P3 C31 -61.49(9)
P2 Co1 P3 C31 40.58(9)
C2 Co1 P3 C32 68.70(9)
C1 Co1 P3 C32 83.33(14)
C3 Co1 P3 C32 31.75(9)
P1 Co1 P3 C32 -179.42(8)
P2 Co1 P3 C32 -77.34(8)
C3 Co1 C1 C2 35.35(10)
P1 Co1 C1 C2 -120.44(10)
P3 Co1 C1 C2 -20.61(18)
P2 Co1 C1 C2 140.07(9)
Co1 C1 C2 C3 -62.79(13)
Co1 C1 C2 C5 123.30(17)
C3 Co1 C2 C1 -123.44(15)
P1 Co1 C2 C1 64.05(10)
P3 Co1 C2 C1 170.04(9)
P2 Co1 C2 C1 -56.31(12)
C1 Co1 C2 C3 123.44(15)
P1 Co1 C2 C3 -172.51(9)
P3 Co1 C2 C3 -66.52(11)
P2 Co1 C2 C3 67.13(12)
C1 Co1 C2 C5 -119.9(2)
C3 Co1 C2 C5 116.6(2)
P1 Co1 C2 C5 -55.87(17)
P3 Co1 C2 C5 50.11(17)
P2 Co1 C2 C5 -176.24(13)
C1 C2 C3 C4 -38.1(3)
C5 C2 C3 C4 136.02(19)
Co1 C2 C3 C4 -99.62(18)
C1 C2 C3 Co1 61.48(13)
C5 C2 C3 Co1 -124.36(16)
C1 Co1 C3 C2 -35.71(11)
P1 Co1 C3 C2 13.30(16)
P3 Co1 C3 C2 122.24(10)
P2 Co1 C3 C2 -133.24(9)
C2 Co1 C3 C4 122.40(18)
C1 Co1 C3 C4 86.69(14)
P1 Co1 C3 C4 135.70(11)
P3 Co1 C3 C4 -115.37(13)
P2 Co1 C3 C4 -10.84(14)
C2 C3 C4 O1 7.4(3)
Co1 C3 C4 O1 -67.0(2)
C2 C3 C4 C6 -170.47(17)
Co1 C3 C4 C6 115.15(15)
